data_7244409
loop_
_publ_author_name
'Wojtkiewicz, Kacper'
'Lough, Alan'
'Bender, Timothy P.'

_publ_section_title
;
 Analysis of the solvent effects on the crystal growth of peripherally
 chlorinated boron subphthalocyanines
;
_journal_issue 15
_journal_name_full CrystEngComm
_journal_page_first 2791
_journal_page_last 2807
_journal_paper_doi 10.1039/D1CE01320C
_journal_volume 24
_journal_year 2022
_chemical_formula_moiety 'C30 H11 B Cl6 N6 O, 0.295(C6 H5 Cl), 0.705(C7 H16)'
_chemical_formula_sum 'C36.71 H23.76 B Cl6.3 N6 O'
_chemical_formula_weight 798.80
_chemical_name_systematic PhO-Cl6BsubPc
_space_group_crystal_system monoclinic
_space_group_IT_number 14
_space_group_name_Hall '-P 2ybc'
_space_group_name_H-M_alt 'P 1 21/c 1'
_atom_sites_solution_hydrogens geom
_atom_sites_solution_primary diff
_audit_creation_method SHELXL-2018/3
_audit_update_record
;
2021-05-31 deposited with the CCDC.	2022-02-04 downloaded from the CCDC.
;
_cell_angle_alpha 90
_cell_angle_beta 115.589(2)
_cell_angle_gamma 90
_cell_formula_units_Z 4
_cell_length_a 12.5724(6)
_cell_length_b 20.9451(10)
_cell_length_c 14.5210(8)
_cell_measurement_reflns_used 8142
_cell_measurement_temperature 150(2)
_cell_measurement_theta_max 26.73
_cell_measurement_theta_min 2.65
_cell_volume 3448.8(3)
_computing_cell_refinement APEX3
_computing_data_collection 'APEX3 (Bruker, 2018)'
_computing_data_reduction 'SAINT (Bruker, 2014)'
_computing_molecular_graphics 'PLATON (Spek, 2009)'
_computing_publication_material 'SHELXTL (Sheldrick, 2008)'
_computing_structure_refinement 'SHELXL-2018/3 (Sheldrick, 2015b)'
_computing_structure_solution 'SHELXT 2014/5 (Sheldrick, 2015a)'
_diffrn_ambient_temperature 150(2)
_diffrn_measured_fraction_theta_full 1.000
_diffrn_measured_fraction_theta_max 0.999
_diffrn_measurement_device_type 'Bruker Kappa APEX-DUO CCD'
_diffrn_measurement_method '\f and \w scans'
_diffrn_radiation_type MoK\a
_diffrn_radiation_wavelength 0.71073
_diffrn_reflns_av_R_equivalents 0.0685
_diffrn_reflns_av_unetI/netI 0.0552
_diffrn_reflns_Laue_measured_fraction_full 1.000
_diffrn_reflns_Laue_measured_fraction_max 0.999
_diffrn_reflns_limit_h_max 16
_diffrn_reflns_limit_h_min -15
_diffrn_reflns_limit_k_max 27
_diffrn_reflns_limit_k_min -27
_diffrn_reflns_limit_l_max 9
_diffrn_reflns_limit_l_min -18
_diffrn_reflns_number 51213
_diffrn_reflns_point_group_measured_fraction_full 1.000
_diffrn_reflns_point_group_measured_fraction_max 0.999
_diffrn_reflns_theta_full 25.242
_diffrn_reflns_theta_max 27.535
_diffrn_reflns_theta_min 1.796
_diffrn_source 'sealed tube with Bruker Triumph monochromator'
_exptl_absorpt_coefficient_mu 0.564
_exptl_absorpt_correction_T_max 0.7456
_exptl_absorpt_correction_T_min 0.6935
_exptl_absorpt_correction_type multi-scan
_exptl_absorpt_process_details 'SADABS (Krause et al., 2015)'
_exptl_crystal_colour pink
_exptl_crystal_density_diffrn 1.538
_exptl_crystal_description needle
_exptl_crystal_F_000 1624
_exptl_crystal_recrystallization_method 'Re-crystallisation from solvent: chlorobenzene/heptane'
_exptl_crystal_size_max 0.320
_exptl_crystal_size_mid 0.100
_exptl_crystal_size_min 0.100
_refine_diff_density_max 0.978
_refine_diff_density_min -0.511
_refine_diff_density_rms 0.089
_refine_ls_extinction_method none
_refine_ls_goodness_of_fit_ref 1.068
_refine_ls_hydrogen_treatment constr
_refine_ls_matrix_type full
_refine_ls_number_parameters 512
_refine_ls_number_reflns 7945
_refine_ls_number_restraints 80
_refine_ls_restrained_S_all 1.073
_refine_ls_R_factor_all 0.1119
_refine_ls_R_factor_gt 0.0506
_refine_ls_shift/su_max 0.001
_refine_ls_shift/su_mean 0.000
_refine_ls_structure_factor_coef Fsqd
_refine_ls_weighting_details 'w=1/[\s^2^(Fo^2^)+(0.0669P)^2^+5.0142P] where P=(Fo^2^+2Fc^2^)/3'
_refine_ls_weighting_scheme calc
_refine_ls_wR_factor_gt 0.1209
_refine_ls_wR_factor_ref 0.1607
_reflns_Friedel_coverage 0.000
_reflns_number_gt 4986
_reflns_number_total 7945
_reflns_threshold_expression 'I > 2\s(I)'
_cod_data_source_file d1ce01320c2.cif
_cod_data_source_block d19160_a
_cod_depositor_comments 'Adding full bibliography for 7244397--7244412.cif.'
_cod_original_sg_symbol_H-M 'P 21/c'
_cod_original_formula_sum 'C36.71 H23.76 B Cl6.30 N6 O'
_cod_database_code 7244409
_shelx_shelxl_version_number 2018/3
_shelx_space_group_comment
; 
The symmetry employed for this shelxl refinement is uniquely defined 
by the following loop, which should always be used as a source of 
symmetry information in preference to the above space-group names. 
They are only intended as comments. 
;
_shelx_estimated_absorpt_t_min 0.840
_shelx_estimated_absorpt_t_max 0.946

loop_
_space_group_symop_operation_xyz
'x, y, z'
'-x, y+1/2, -z+1/2'
'-x, -y, -z'
'x, -y-1/2, z-1/2'

loop_
_atom_site_label
_atom_site_type_symbol
_atom_site_fract_x
_atom_site_fract_y
_atom_site_fract_z
_atom_site_U_iso_or_equiv
_atom_site_adp_type
_atom_site_occupancy
_atom_site_site_symmetry_order
_atom_site_calc_flag
_atom_site_refinement_flags_posn
_atom_site_refinement_flags_adp
_atom_site_refinement_flags_occupancy
_atom_site_disorder_assembly
_atom_site_disorder_group
Cl1 Cl 0.35647(8) 0.99714(4) 0.79791(7) 0.0338(2) Uani 1 1 d . . . . .
Cl2 Cl 0.11931(9) 0.92814(5) 0.75523(8) 0.0397(2) Uani 1 1 d . . . . .
Cl3 Cl 0.07908(8) 0.45755(5) 0.65567(8) 0.0370(2) Uani 1 1 d . . . . .
Cl4 Cl 0.28603(9) 0.38212(5) 0.64137(9) 0.0447(3) Uani 1 1 d . . . . .
Cl5 Cl 1.01586(8) 0.60850(5) 0.75465(8) 0.0383(2) Uani 1 1 d . . . . .
Cl6 Cl 1.03819(8) 0.75675(5) 0.78776(8) 0.0395(2) Uani 1 1 d . . . . .
O1 O 0.3293(2) 0.72329(11) 0.35967(17) 0.0256(5) Uani 1 1 d . . . . .
N1 N 0.3419(2) 0.76638(13) 0.5250(2) 0.0220(6) Uani 1 1 d . . . . .
N2 N 0.1894(2) 0.70737(13) 0.5419(2) 0.0236(6) Uani 1 1 d . . . . .
N3 N 0.3259(2) 0.65532(13) 0.4936(2) 0.0212(6) Uani 1 1 d . . . . .
N4 N 0.5028(2) 0.59631(13) 0.5346(2) 0.0222(6) Uani 1 1 d . . . . .
N5 N 0.5034(2) 0.70937(12) 0.5268(2) 0.0205(6) Uani 1 1 d . . . . .
N6 N 0.5331(2) 0.81377(13) 0.5973(2) 0.0233(6) Uani 1 1 d . . . . .
C1 C 0.4182(3) 0.81473(15) 0.5760(2) 0.0226(7) Uani 1 1 d . . . . .
C2 C 0.3559(3) 0.85311(16) 0.6204(3) 0.0247(7) Uani 1 1 d . . . . .
C3 C 0.3891(3) 0.90784(16) 0.6804(3) 0.0252(7) Uani 1 1 d . . . . .
H3A H 0.460631 0.929342 0.693138 0.030 Uiso 1 1 calc R U . . .
C4 C 0.3148(3) 0.92992(16) 0.7208(3) 0.0262(7) Uani 1 1 d . . . . .
C5 C 0.2096(3) 0.89858(16) 0.7027(3) 0.0266(7) Uani 1 1 d . . . . .
C6 C 0.1768(3) 0.84312(16) 0.6455(3) 0.0265(7) Uani 1 1 d . . . . .
H6A H 0.106283 0.821251 0.635007 0.032 Uiso 1 1 calc R U . . .
C7 C 0.2503(3) 0.82047(16) 0.6038(2) 0.0235(7) Uani 1 1 d . . . . .
C8 C 0.2481(3) 0.76207(16) 0.5487(2) 0.0232(7) Uani 1 1 d . . . . .
C9 C 0.2348(3) 0.65383(16) 0.5208(2) 0.0227(7) Uani 1 1 d . . . . .
C10 C 0.2232(3) 0.58802(16) 0.5457(2) 0.0227(7) Uani 1 1 d . . . . .
C11 C 0.1489(3) 0.55867(16) 0.5808(3) 0.0262(7) Uani 1 1 d . . . . .
H11A H 0.086049 0.581582 0.585130 0.031 Uiso 1 1 calc R U . . .
C12 C 0.1688(3) 0.49502(17) 0.6095(3) 0.0270(7) Uani 1 1 d . . . . .
C13 C 0.2618(3) 0.46137(16) 0.6033(3) 0.0283(8) Uani 1 1 d . . . . .
C14 C 0.3373(3) 0.48977(16) 0.5694(3) 0.0258(7) Uani 1 1 d . . . . .
H14A H 0.400135 0.466482 0.565624 0.031 Uiso 1 1 calc R U . . .
C15 C 0.3183(3) 0.55366(15) 0.5408(2) 0.0227(7) Uani 1 1 d . . . . .
C16 C 0.3883(3) 0.59932(15) 0.5154(2) 0.0225(7) Uani 1 1 d . . . . .
C17 C 0.5600(3) 0.65200(15) 0.5464(2) 0.0212(7) Uani 1 1 d . . . . .
C18 C 0.6851(3) 0.66670(16) 0.6024(2) 0.0219(7) Uani 1 1 d . . . . .
C19 C 0.7848(3) 0.62783(16) 0.6438(3) 0.0249(7) Uani 1 1 d . . . . .
H19A H 0.779050 0.583004 0.632727 0.030 Uiso 1 1 calc R U . . .
C20 C 0.8923(3) 0.65648(17) 0.7013(3) 0.0261(7) Uani 1 1 d . . . . .
C21 C 0.9017(3) 0.72291(17) 0.7193(3) 0.0264(7) Uani 1 1 d . . . . .
C22 C 0.8029(3) 0.76155(16) 0.6813(2) 0.0241(7) Uani 1 1 d . . . . .
H22A H 0.808961 0.806054 0.695353 0.029 Uiso 1 1 calc R U . . .
C23 C 0.6939(3) 0.73342(15) 0.6219(2) 0.0223(7) Uani 1 1 d . . . . .
C24 C 0.5743(3) 0.75908(15) 0.5772(2) 0.0205(7) Uani 1 1 d . . . . .
C25 C 0.3879(3) 0.76779(17) 0.3285(2) 0.0258(7) Uani 1 1 d . . . . .
C26 C 0.4867(3) 0.7489(2) 0.3159(3) 0.0381(9) Uani 1 1 d . . . . .
H26A H 0.511473 0.705555 0.326619 0.046 Uiso 1 1 calc R U . . .
C27 C 0.5485(4) 0.7929(3) 0.2879(3) 0.0543(13) Uani 1 1 d . . . . .
H27A H 0.616918 0.780045 0.280534 0.065 Uiso 1 1 calc R U . . .
C28 C 0.5116(5) 0.8554(3) 0.2706(3) 0.0634(16) Uani 1 1 d . . . . .
H28A H 0.554417 0.885847 0.251476 0.076 Uiso 1 1 calc R U . . .
C29 C 0.4129(5) 0.8737(2) 0.2811(3) 0.0589(14) Uani 1 1 d . . . . .
H29A H 0.387552 0.916857 0.268804 0.071 Uiso 1 1 calc R U . . .
C30 C 0.3484(4) 0.82986(19) 0.3097(3) 0.0414(10) Uani 1 1 d . . . . .
H30A H 0.279337 0.842650 0.315881 0.050 Uiso 1 1 calc R U . . .
B1 B 0.3722(3) 0.71507(18) 0.4679(3) 0.0226(8) Uani 1 1 d . . . . .
Cl1S Cl 0.2915(6) 0.9763(3) 0.4147(5) 0.0689(18) Uani 0.295(5) 1 d D U P A 1
C1S C 0.2305(9) 1.0307(4) 0.4680(9) 0.053(3) Uani 0.295(5) 1 d G U P A 1
C2S C 0.1467(9) 1.0106(4) 0.5002(9) 0.052(3) Uani 0.295(5) 1 d DG U P A 1
H2SA H 0.124544 0.966943 0.494577 0.062 Uiso 0.295(5) 1 calc R U P A 1
C3S C 0.0953(8) 1.0545(5) 0.5406(8) 0.056(3) Uani 0.295(5) 1 d G U P A 1
H3SA H 0.037995 1.040742 0.562557 0.067 Uiso 0.295(5) 1 calc R U P A 1
C4S C 0.1277(9) 1.1184(5) 0.5488(9) 0.056(3) Uani 0.295(5) 1 d G U P A 1
H4SA H 0.092577 1.148386 0.576359 0.067 Uiso 0.295(5) 1 calc R U P A 1
C5S C 0.2115(9) 1.1385(4) 0.5166(9) 0.061(3) Uani 0.295(5) 1 d G U P A 1
H5SA H 0.233708 1.182232 0.522183 0.073 Uiso 0.295(5) 1 calc R U P A 1
C6S C 0.2630(9) 1.0947(4) 0.4762(8) 0.047(3) Uani 0.295(5) 1 d DG U P A 1
H6SA H 0.320258 1.108434 0.454203 0.056 Uiso 0.295(5) 1 calc R U P A 1
C7S C 0.1116(8) 1.2474(3) 0.5331(6) 0.080(3) Uani 0.705(5) 1 d D . P A 2
H7SA H 0.090768 1.270537 0.581624 0.121 Uiso 0.705(5) 1 calc R U P A 2
H7SB H 0.185042 1.264689 0.535298 0.121 Uiso 0.705(5) 1 calc R U P A 2
H7SC H 0.048211 1.252198 0.464015 0.121 Uiso 0.705(5) 1 calc R U P A 2
C8S C 0.1285(4) 1.1756(2) 0.5620(4) 0.0320(13) Uani 0.705(5) 1 d D . P A 2
H8SA H 0.190163 1.172575 0.633146 0.038 Uiso 0.705(5) 1 calc R U P A 2
H8SB H 0.054164 1.160160 0.562295 0.038 Uiso 0.705(5) 1 calc R U P A 2
C9S C 0.1593(7) 1.1317(4) 0.5023(6) 0.064(2) Uani 0.705(5) 1 d . . P A 2
H9SA H 0.239237 1.142695 0.509750 0.077 Uiso 0.705(5) 1 calc R U P A 2
H9SB H 0.103984 1.137923 0.429603 0.077 Uiso 0.705(5) 1 calc R U P A 2
C10S C 0.1583(9) 1.0648(4) 0.5271(6) 0.084(3) Uani 0.705(5) 1 d D . P A 2
H10A H 0.077737 1.053938 0.518023 0.100 Uiso 0.705(5) 1 calc R U P A 2
H10B H 0.211665 1.059214 0.600435 0.100 Uiso 0.705(5) 1 calc R U P A 2
C11S C 0.1941(7) 1.0159(5) 0.4667(7) 0.084(3) Uani 0.705(5) 1 d D . P A 2
H11B H 0.132228 1.012964 0.395642 0.101 Uiso 0.705(5) 1 calc R U P A 2
H11C H 0.204301 0.973214 0.498648 0.101 Uiso 0.705(5) 1 calc R U P A 2
C12S C 0.3120(9) 1.0387(5) 0.4674(8) 0.095(3) Uani 0.705(5) 1 d D . P A 2
H12A H 0.300050 1.079617 0.430168 0.114 Uiso 0.705(5) 1 calc R U P A 2
H12B H 0.371816 1.045318 0.538506 0.114 Uiso 0.705(5) 1 calc R U P A 2
C13S C 0.3536(17) 0.9880(7) 0.4163(12) 0.135(6) Uani 0.705(5) 1 d D . P A 2
H13A H 0.428064 1.001543 0.415977 0.202 Uiso 0.705(5) 1 calc R U P A 2
H13B H 0.365591 0.947768 0.453849 0.202 Uiso 0.705(5) 1 calc R U P A 2
H13C H 0.294074 0.981948 0.345886 0.202 Uiso 0.705(5) 1 calc R U P A 2

loop_
_atom_site_aniso_label
_atom_site_aniso_U_11
_atom_site_aniso_U_22
_atom_site_aniso_U_33
_atom_site_aniso_U_23
_atom_site_aniso_U_13
_atom_site_aniso_U_12
Cl1 0.0393(5) 0.0279(4) 0.0360(5) -0.0076(4) 0.0179(4) 0.0028(4)
Cl2 0.0432(6) 0.0400(5) 0.0478(6) -0.0081(4) 0.0310(5) 0.0041(4)
Cl3 0.0352(5) 0.0402(5) 0.0446(5) 0.0018(4) 0.0258(4) -0.0071(4)
Cl4 0.0487(6) 0.0293(5) 0.0687(7) 0.0098(5) 0.0373(6) 0.0016(4)
Cl5 0.0245(5) 0.0419(5) 0.0471(6) 0.0041(4) 0.0140(4) 0.0078(4)
Cl6 0.0248(5) 0.0450(5) 0.0399(5) -0.0021(4) 0.0056(4) -0.0082(4)
O1 0.0243(12) 0.0314(13) 0.0193(11) -0.0028(10) 0.0078(10) -0.0040(10)
N1 0.0213(14) 0.0247(14) 0.0203(14) -0.0023(11) 0.0091(11) 0.0005(11)
N2 0.0198(14) 0.0273(15) 0.0233(14) -0.0001(12) 0.0090(12) 0.0026(11)
N3 0.0183(14) 0.0249(14) 0.0217(14) -0.0038(11) 0.0098(11) -0.0022(11)
N4 0.0242(14) 0.0230(14) 0.0245(14) -0.0042(11) 0.0153(12) -0.0011(11)
N5 0.0203(14) 0.0223(13) 0.0208(14) -0.0020(11) 0.0108(11) 0.0001(11)
N6 0.0245(15) 0.0231(14) 0.0247(14) 0.0013(11) 0.0127(12) 0.0005(11)
C1 0.0267(18) 0.0221(16) 0.0185(16) -0.0004(13) 0.0092(14) 0.0002(13)
C2 0.0249(17) 0.0234(17) 0.0245(17) 0.0023(14) 0.0095(14) 0.0022(14)
C3 0.0277(18) 0.0242(17) 0.0247(17) 0.0014(14) 0.0122(15) 0.0049(14)
C4 0.0329(19) 0.0222(16) 0.0216(17) 0.0012(13) 0.0100(15) 0.0053(14)
C5 0.0300(19) 0.0281(18) 0.0247(17) 0.0021(14) 0.0147(15) 0.0072(14)
C6 0.0267(18) 0.0290(18) 0.0249(17) 0.0023(14) 0.0121(15) 0.0028(14)
C7 0.0224(17) 0.0243(16) 0.0224(17) 0.0032(13) 0.0083(14) 0.0070(13)
C8 0.0189(16) 0.0267(17) 0.0211(16) -0.0012(13) 0.0058(13) 0.0029(13)
C9 0.0180(16) 0.0297(18) 0.0188(16) -0.0026(13) 0.0063(13) -0.0012(13)
C10 0.0201(16) 0.0266(17) 0.0217(16) -0.0042(13) 0.0095(13) -0.0025(13)
C11 0.0226(17) 0.0310(18) 0.0262(18) -0.0036(15) 0.0117(14) -0.0018(14)
C12 0.0238(17) 0.0334(19) 0.0253(17) -0.0035(15) 0.0121(15) -0.0074(15)
C13 0.0295(19) 0.0270(18) 0.0308(19) -0.0016(15) 0.0152(16) -0.0045(14)
C14 0.0242(17) 0.0266(18) 0.0277(18) -0.0059(14) 0.0122(15) -0.0019(14)
C15 0.0225(17) 0.0242(17) 0.0220(16) -0.0070(13) 0.0103(14) -0.0046(13)
C16 0.0248(17) 0.0233(16) 0.0208(16) -0.0043(13) 0.0111(14) -0.0006(13)
C17 0.0236(17) 0.0231(16) 0.0203(16) -0.0021(13) 0.0126(14) -0.0006(13)
C18 0.0223(17) 0.0269(17) 0.0198(16) -0.0019(13) 0.0121(14) -0.0044(13)
C19 0.0274(18) 0.0249(17) 0.0276(18) -0.0005(14) 0.0168(15) -0.0013(14)
C20 0.0242(18) 0.0311(18) 0.0263(17) 0.0032(14) 0.0142(15) 0.0013(14)
C21 0.0227(17) 0.0347(19) 0.0225(17) 0.0007(14) 0.0104(14) -0.0057(14)
C22 0.0236(17) 0.0263(17) 0.0232(17) -0.0006(13) 0.0108(14) -0.0031(14)
C23 0.0237(17) 0.0248(16) 0.0241(17) 0.0003(13) 0.0157(14) 0.0006(13)
C24 0.0227(16) 0.0219(16) 0.0189(15) -0.0026(13) 0.0110(13) -0.0029(13)
C25 0.0263(18) 0.0342(19) 0.0141(15) -0.0010(14) 0.0061(14) -0.0052(14)
C26 0.036(2) 0.060(3) 0.0217(18) -0.0099(18) 0.0156(17) -0.0077(19)
C27 0.052(3) 0.089(4) 0.030(2) -0.011(2) 0.026(2) -0.026(3)
C28 0.073(4) 0.086(4) 0.026(2) 0.005(2) 0.017(2) -0.044(3)
C29 0.081(4) 0.044(3) 0.031(2) 0.013(2) 0.005(2) -0.018(2)
C30 0.043(2) 0.038(2) 0.029(2) 0.0061(17) 0.0028(18) 0.0004(18)
B1 0.0213(19) 0.0253(19) 0.0220(18) -0.0014(15) 0.0102(16) 0.0002(15)
Cl1S 0.074(4) 0.067(3) 0.058(3) 0.013(2) 0.021(3) 0.011(3)
C1S 0.043(5) 0.074(6) 0.042(4) 0.032(4) 0.019(4) -0.006(4)
C2S 0.041(5) 0.077(6) 0.041(5) 0.033(4) 0.020(4) -0.010(4)
C3S 0.042(5) 0.084(6) 0.043(5) 0.027(5) 0.018(4) -0.006(5)
C4S 0.040(5) 0.087(6) 0.041(5) 0.028(5) 0.018(4) -0.005(5)
C5S 0.046(5) 0.081(6) 0.043(5) 0.028(5) 0.008(4) -0.008(5)
C6S 0.038(5) 0.072(6) 0.035(5) 0.031(4) 0.020(4) -0.003(4)
C7S 0.093(6) 0.100(5) 0.063(5) -0.028(4) 0.047(5) -0.032(5)
C8S 0.029(3) 0.049(3) 0.013(2) -0.012(2) 0.005(2) -0.026(2)
C9S 0.054(5) 0.096(5) 0.040(4) -0.020(4) 0.018(4) -0.035(4)
C10S 0.110(8) 0.096(5) 0.044(4) 0.016(4) 0.032(5) 0.024(6)
C11S 0.068(5) 0.093(6) 0.050(5) -0.005(5) -0.013(4) 0.014(5)
C12S 0.094(7) 0.120(8) 0.079(6) -0.021(6) 0.045(6) 0.002(6)
C13S 0.188(17) 0.111(11) 0.117(11) -0.001(9) 0.078(13) 0.031(11)

loop_
_atom_type_symbol
_atom_type_description
_atom_type_scat_dispersion_real
_atom_type_scat_dispersion_imag
_atom_type_scat_source
C C 0.0033 0.0016 'International Tables Vol C Tables 4.2.6.8 and 6.1.1.4'
H H 0.0000 0.0000 'International Tables Vol C Tables 4.2.6.8 and 6.1.1.4'
B B 0.0013 0.0007 'International Tables Vol C Tables 4.2.6.8 and 6.1.1.4'
N N 0.0061 0.0033 'International Tables Vol C Tables 4.2.6.8 and 6.1.1.4'
O O 0.0106 0.0060 'International Tables Vol C Tables 4.2.6.8 and 6.1.1.4'
Cl Cl 0.1484 0.1585 'International Tables Vol C Tables 4.2.6.8 and 6.1.1.4'

loop_
_geom_angle_atom_site_label_1
_geom_angle_atom_site_label_2
_geom_angle_atom_site_label_3
_geom_angle
_geom_angle_site_symmetry_1
_geom_angle_site_symmetry_3
_geom_angle_publ_flag
C25 O1 B1 116.1(3) . . ?
C8 N1 C1 113.0(3) . . ?
C8 N1 B1 122.9(3) . . ?
C1 N1 B1 122.7(3) . . ?
C8 N2 C9 116.9(3) . . ?
C9 N3 C16 112.5(3) . . ?
C9 N3 B1 123.9(3) . . ?
C16 N3 B1 121.9(3) . . ?
C17 N4 C16 116.9(3) . . ?
C24 N5 C17 113.7(3) . . ?
C24 N5 B1 123.3(3) . . ?
C17 N5 B1 122.4(3) . . ?
C24 N6 C1 116.2(3) . . ?
N6 C1 N1 123.1(3) . . ?
N6 C1 C2 129.8(3) . . ?
N1 C1 C2 105.2(3) . . ?
C3 C2 C7 120.7(3) . . ?
C3 C2 C1 131.3(3) . . ?
C7 C2 C1 107.6(3) . . ?
C4 C3 C2 117.9(3) . . ?
C4 C3 H3A 121.1 . . ?
C2 C3 H3A 121.1 . . ?
C3 C4 C5 121.5(3) . . ?
C3 C4 Cl1 118.4(3) . . ?
C5 C4 Cl1 120.1(3) . . ?
C6 C5 C4 121.4(3) . . ?
C6 C5 Cl2 118.8(3) . . ?
C4 C5 Cl2 119.8(3) . . ?
C5 C6 C7 117.8(3) . . ?
C5 C6 H6A 121.1 . . ?
C7 C6 H6A 121.1 . . ?
C6 C7 C2 120.7(3) . . ?
C6 C7 C8 131.9(3) . . ?
C2 C7 C8 107.1(3) . . ?
N2 C8 N1 123.0(3) . . ?
N2 C8 C7 129.6(3) . . ?
N1 C8 C7 105.6(3) . . ?
N2 C9 N3 122.4(3) . . ?
N2 C9 C10 129.4(3) . . ?
N3 C9 C10 106.3(3) . . ?
C11 C10 C15 120.5(3) . . ?
C11 C10 C9 132.1(3) . . ?
C15 C10 C9 107.0(3) . . ?
C10 C11 C12 118.3(3) . . ?
C10 C11 H11A 120.8 . . ?
C12 C11 H11A 120.8 . . ?
C11 C12 C13 120.8(3) . . ?
C11 C12 Cl3 119.3(3) . . ?
C13 C12 Cl3 119.9(3) . . ?
C14 C13 C12 121.9(3) . . ?
C14 C13 Cl4 118.2(3) . . ?
C12 C13 Cl4 119.9(3) . . ?
C13 C14 C15 117.7(3) . . ?
C13 C14 H14A 121.1 . . ?
C15 C14 H14A 121.1 . . ?
C14 C15 C10 120.8(3) . . ?
C14 C15 C16 131.7(3) . . ?
C10 C15 C16 107.1(3) . . ?
N4 C16 N3 122.9(3) . . ?
N4 C16 C15 129.0(3) . . ?
N3 C16 C15 105.8(3) . . ?
N4 C17 N5 122.5(3) . . ?
N4 C17 C18 130.1(3) . . ?
N5 C17 C18 105.7(3) . . ?
C19 C18 C23 120.7(3) . . ?
C19 C18 C17 132.0(3) . . ?
C23 C18 C17 106.9(3) . . ?
C20 C19 C18 118.0(3) . . ?
C20 C19 H19A 121.0 . . ?
C18 C19 H19A 121.0 . . ?
C19 C20 C21 121.5(3) . . ?
C19 C20 Cl5 118.3(3) . . ?
C21 C20 Cl5 120.2(3) . . ?
C22 C21 C20 121.0(3) . . ?
C22 C21 Cl6 119.3(3) . . ?
C20 C21 Cl6 119.7(3) . . ?
C21 C22 C23 118.2(3) . . ?
C21 C22 H22A 120.9 . . ?
C23 C22 H22A 120.9 . . ?
C22 C23 C18 120.6(3) . . ?
C22 C23 C24 131.9(3) . . ?
C18 C23 C24 107.3(3) . . ?
N6 C24 N5 123.1(3) . . ?
N6 C24 C23 129.7(3) . . ?
N5 C24 C23 105.5(3) . . ?
C30 C25 O1 120.4(3) . . ?
C30 C25 C26 120.6(4) . . ?
O1 C25 C26 119.0(3) . . ?
C27 C26 C25 120.0(4) . . ?
C27 C26 H26A 120.0 . . ?
C25 C26 H26A 120.0 . . ?
C26 C27 C28 120.1(5) . . ?
C26 C27 H27A 119.9 . . ?
C28 C27 H27A 119.9 . . ?
C29 C28 C27 119.7(4) . . ?
C29 C28 H28A 120.1 . . ?
C27 C28 H28A 120.1 . . ?
C28 C29 C30 121.2(5) . . ?
C28 C29 H29A 119.4 . . ?
C30 C29 H29A 119.4 . . ?
C25 C30 C29 118.3(4) . . ?
C25 C30 H30A 120.9 . . ?
C29 C30 H30A 120.9 . . ?
O1 B1 N3 111.8(3) . . ?
O1 B1 N5 115.8(3) . . ?
N3 B1 N5 104.0(3) . . ?
O1 B1 N1 117.0(3) . . ?
N3 B1 N1 104.0(3) . . ?
N5 B1 N1 102.7(3) . . ?
C2S C1S C6S 120.0 . . ?
C2S C1S Cl1S 119.8(3) . . ?
C6S C1S Cl1S 120.2(3) . . ?
C3S C2S C1S 120.0 . . ?
C3S C2S H2SA 120.0 . . ?
C1S C2S H2SA 120.0 . . ?
C4S C3S C2S 120.0 . . ?
C4S C3S H3SA 120.0 . . ?
C2S C3S H3SA 120.0 . . ?
C5S C4S C3S 120.0 . . ?
C5S C4S H4SA 120.0 . . ?
C3S C4S H4SA 120.0 . . ?
C4S C5S C6S 120.0 . . ?
C4S C5S H5SA 120.0 . . ?
C6S C5S H5SA 120.0 . . ?
C5S C6S C1S 120.0 . . ?
C5S C6S H6SA 120.0 . . ?
C1S C6S H6SA 120.0 . . ?
C8S C7S H7SA 109.5 . . ?
C8S C7S H7SB 109.5 . . ?
H7SA C7S H7SB 109.5 . . ?
C8S C7S H7SC 109.5 . . ?
H7SA C7S H7SC 109.5 . . ?
H7SB C7S H7SC 109.5 . . ?
C9S C8S C7S 120.0(6) . . ?
C9S C8S H8SA 107.3 . . ?
C7S C8S H8SA 107.3 . . ?
C9S C8S H8SB 107.3 . . ?
C7S C8S H8SB 107.3 . . ?
H8SA C8S H8SB 106.9 . . ?
C8S C9S C10S 115.9(7) . . ?
C8S C9S H9SA 108.3 . . ?
C10S C9S H9SA 108.3 . . ?
C8S C9S H9SB 108.3 . . ?
C10S C9S H9SB 108.3 . . ?
H9SA C9S H9SB 107.4 . . ?
C9S C10S C11S 117.8(8) . . ?
C9S C10S H10A 107.9 . . ?
C11S C10S H10A 107.9 . . ?
C9S C10S H10B 107.9 . . ?
C11S C10S H10B 107.9 . . ?
H10A C10S H10B 107.2 . . ?
C10S C11S C12S 107.8(7) . . ?
C10S C11S H11B 110.1 . . ?
C12S C11S H11B 110.1 . . ?
C10S C11S H11C 110.1 . . ?
C12S C11S H11C 110.1 . . ?
H11B C11S H11C 108.5 . . ?
C13S C12S C11S 108.2(10) . . ?
C13S C12S H12A 110.1 . . ?
C11S C12S H12A 110.1 . . ?
C13S C12S H12B 110.1 . . ?
C11S C12S H12B 110.1 . . ?
H12A C12S H12B 108.4 . . ?
C12S C13S H13A 109.5 . . ?
C12S C13S H13B 109.5 . . ?
H13A C13S H13B 109.5 . . ?
C12S C13S H13C 109.5 . . ?
H13A C13S H13C 109.5 . . ?
H13B C13S H13C 109.5 . . ?

loop_
_geom_bond_atom_site_label_1
_geom_bond_atom_site_label_2
_geom_bond_distance
_geom_bond_site_symmetry_2
_geom_bond_publ_flag
Cl1 C4 1.733(3) . ?
Cl2 C5 1.733(3) . ?
Cl3 C12 1.730(3) . ?
Cl4 C13 1.734(4) . ?
Cl5 C20 1.727(3) . ?
Cl6 C21 1.721(3) . ?
O1 C25 1.379(4) . ?
O1 B1 1.434(4) . ?
N1 C8 1.366(4) . ?
N1 C1 1.371(4) . ?
N1 B1 1.504(4) . ?
N2 C8 1.343(4) . ?
N2 C9 1.352(4) . ?
N3 C9 1.363(4) . ?
N3 C16 1.370(4) . ?
N3 B1 1.494(5) . ?
N4 C17 1.342(4) . ?
N4 C16 1.344(4) . ?
N5 C24 1.360(4) . ?
N5 C17 1.362(4) . ?
N5 B1 1.500(4) . ?
N6 C24 1.340(4) . ?
N6 C1 1.341(4) . ?
C1 C2 1.454(5) . ?
C2 C3 1.390(5) . ?
C2 C7 1.417(5) . ?
C3 C4 1.380(5) . ?
C3 H3A 0.9500 . ?
C4 C5 1.395(5) . ?
C5 C6 1.384(5) . ?
C6 C7 1.389(5) . ?
C6 H6A 0.9500 . ?
C7 C8 1.455(5) . ?
C9 C10 1.448(5) . ?
C10 C11 1.386(5) . ?
C10 C15 1.422(5) . ?
C11 C12 1.387(5) . ?
C11 H11A 0.9500 . ?
C12 C13 1.400(5) . ?
C13 C14 1.379(5) . ?
C14 C15 1.391(5) . ?
C14 H14A 0.9500 . ?
C15 C16 1.452(5) . ?
C17 C18 1.459(4) . ?
C18 C19 1.395(5) . ?
C18 C23 1.421(5) . ?
C19 C20 1.381(5) . ?
C19 H19A 0.9500 . ?
C20 C21 1.411(5) . ?
C21 C22 1.383(5) . ?
C22 C23 1.396(5) . ?
C22 H22A 0.9500 . ?
C23 C24 1.458(4) . ?
C25 C30 1.376(5) . ?
C25 C26 1.389(5) . ?
C26 C27 1.376(6) . ?
C26 H26A 0.9500 . ?
C27 C28 1.377(8) . ?
C27 H27A 0.9500 . ?
C28 C29 1.368(8) . ?
C28 H28A 0.9500 . ?
C29 C30 1.400(6) . ?
C29 H29A 0.9500 . ?
C30 H30A 0.9500 . ?
Cl1S C1S 1.732(11) . ?
C1S C2S 1.3900 . ?
C1S C6S 1.3900 . ?
C2S C3S 1.3900 . ?
C2S H2SA 0.9500 . ?
C3S C4S 1.3900 . ?
C3S H3SA 0.9500 . ?
C4S C5S 1.3900 . ?
C4S H4SA 0.9500 . ?
C5S C6S 1.3900 . ?
C5S H5SA 0.9500 . ?
C6S H6SA 0.9500 . ?
C7S C8S 1.551(7) . ?
C7S H7SA 0.9800 . ?
C7S H7SB 0.9800 . ?
C7S H7SC 0.9800 . ?
C8S C9S 1.427(9) . ?
C8S H8SA 0.9900 . ?
C8S H8SB 0.9900 . ?
C9S C10S 1.450(12) . ?
C9S H9SA 0.9900 . ?
C9S H9SB 0.9900 . ?
C10S C11S 1.536(8) . ?
C10S H10A 0.9900 . ?
C10S H10B 0.9900 . ?
C11S C12S 1.553(8) . ?
C11S H11B 0.9900 . ?
C11S H11C 0.9900 . ?
C12S C13S 1.511(9) . ?
C12S H12A 0.9900 . ?
C12S H12B 0.9900 . ?
C13S H13A 0.9800 . ?
C13S H13B 0.9800 . ?
C13S H13C 0.9800 . ?

loop_
_geom_torsion_atom_site_label_1
_geom_torsion_atom_site_label_2
_geom_torsion_atom_site_label_3
_geom_torsion_atom_site_label_4
_geom_torsion
_geom_torsion_site_symmetry_1
_geom_torsion_site_symmetry_2
_geom_torsion_site_symmetry_3
_geom_torsion_site_symmetry_4
_geom_torsion_publ_flag
C24 N6 C1 N1 -7.9(4) . . . . ?
C24 N6 C1 C2 154.0(3) . . . . ?
C8 N1 C1 N6 153.2(3) . . . . ?
B1 N1 C1 N6 -14.1(5) . . . . ?
C8 N1 C1 C2 -12.4(4) . . . . ?
B1 N1 C1 C2 -179.7(3) . . . . ?
N6 C1 C2 C3 15.3(6) . . . . ?
N1 C1 C2 C3 179.7(3) . . . . ?
N6 C1 C2 C7 -157.1(3) . . . . ?
N1 C1 C2 C7 7.2(3) . . . . ?
C7 C2 C3 C4 -1.5(5) . . . . ?
C1 C2 C3 C4 -173.1(3) . . . . ?
C2 C3 C4 C5 0.1(5) . . . . ?
C2 C3 C4 Cl1 178.7(2) . . . . ?
C3 C4 C5 C6 1.6(5) . . . . ?
Cl1 C4 C5 C6 -176.9(3) . . . . ?
C3 C4 C5 Cl2 180.0(3) . . . . ?
Cl1 C4 C5 Cl2 1.5(4) . . . . ?
C4 C5 C6 C7 -1.9(5) . . . . ?
Cl2 C5 C6 C7 179.7(3) . . . . ?
C5 C6 C7 C2 0.5(5) . . . . ?
C5 C6 C7 C8 173.8(3) . . . . ?
C3 C2 C7 C6 1.2(5) . . . . ?
C1 C2 C7 C6 174.6(3) . . . . ?
C3 C2 C7 C8 -173.6(3) . . . . ?
C1 C2 C7 C8 -0.2(4) . . . . ?
C9 N2 C8 N1 7.1(5) . . . . ?
C9 N2 C8 C7 -155.2(3) . . . . ?
C1 N1 C8 N2 -153.5(3) . . . . ?
B1 N1 C8 N2 13.8(5) . . . . ?
C1 N1 C8 C7 12.4(4) . . . . ?
B1 N1 C8 C7 179.6(3) . . . . ?
C6 C7 C8 N2 -16.4(6) . . . . ?
C2 C7 C8 N2 157.6(3) . . . . ?
C6 C7 C8 N1 179.0(3) . . . . ?
C2 C7 C8 N1 -7.0(4) . . . . ?
C8 N2 C9 N3 -8.9(5) . . . . ?
C8 N2 C9 C10 153.7(3) . . . . ?
C16 N3 C9 N2 155.2(3) . . . . ?
B1 N3 C9 N2 -10.3(5) . . . . ?
C16 N3 C9 C10 -10.8(4) . . . . ?
B1 N3 C9 C10 -176.3(3) . . . . ?
N2 C9 C10 C11 13.0(6) . . . . ?
N3 C9 C10 C11 177.7(3) . . . . ?
N2 C9 C10 C15 -159.3(3) . . . . ?
N3 C9 C10 C15 5.4(3) . . . . ?
C15 C10 C11 C12 -0.9(5) . . . . ?
C9 C10 C11 C12 -172.4(3) . . . . ?
C10 C11 C12 C13 0.2(5) . . . . ?
C10 C11 C12 Cl3 178.9(3) . . . . ?
C11 C12 C13 C14 0.3(5) . . . . ?
Cl3 C12 C13 C14 -178.4(3) . . . . ?
C11 C12 C13 Cl4 179.1(3) . . . . ?
Cl3 C12 C13 Cl4 0.4(4) . . . . ?
C12 C13 C14 C15 -0.1(5) . . . . ?
Cl4 C13 C14 C15 -178.9(3) . . . . ?
C13 C14 C15 C10 -0.6(5) . . . . ?
C13 C14 C15 C16 170.6(3) . . . . ?
C11 C10 C15 C14 1.2(5) . . . . ?
C9 C10 C15 C14 174.6(3) . . . . ?
C11 C10 C15 C16 -172.0(3) . . . . ?
C9 C10 C15 C16 1.3(4) . . . . ?
C17 N4 C16 N3 9.4(4) . . . . ?
C17 N4 C16 C15 -151.0(3) . . . . ?
C9 N3 C16 N4 -152.7(3) . . . . ?
B1 N3 C16 N4 13.2(5) . . . . ?
C9 N3 C16 C15 11.6(4) . . . . ?
B1 N3 C16 C15 177.4(3) . . . . ?
C14 C15 C16 N4 -16.7(6) . . . . ?
C10 C15 C16 N4 155.4(3) . . . . ?
C14 C15 C16 N3 -179.7(3) . . . . ?
C10 C15 C16 N3 -7.5(3) . . . . ?
C16 N4 C17 N5 -8.6(4) . . . . ?
C16 N4 C17 C18 154.4(3) . . . . ?
C24 N5 C17 N4 156.6(3) . . . . ?
B1 N5 C17 N4 -14.8(5) . . . . ?
C24 N5 C17 C18 -10.0(3) . . . . ?
B1 N5 C17 C18 178.7(3) . . . . ?
N4 C17 C18 C19 13.9(6) . . . . ?
N5 C17 C18 C19 179.0(3) . . . . ?
N4 C17 C18 C23 -159.3(3) . . . . ?
N5 C17 C18 C23 5.9(3) . . . . ?
C23 C18 C19 C20 -2.0(5) . . . . ?
C17 C18 C19 C20 -174.3(3) . . . . ?
C18 C19 C20 C21 0.8(5) . . . . ?
C18 C19 C20 Cl5 178.9(2) . . . . ?
C19 C20 C21 C22 1.2(5) . . . . ?
Cl5 C20 C21 C22 -176.8(3) . . . . ?
C19 C20 C21 Cl6 -177.8(3) . . . . ?
Cl5 C20 C21 Cl6 4.2(4) . . . . ?
C20 C21 C22 C23 -2.1(5) . . . . ?
Cl6 C21 C22 C23 176.9(2) . . . . ?
C21 C22 C23 C18 0.9(5) . . . . ?
C21 C22 C23 C24 175.1(3) . . . . ?
C19 C18 C23 C22 1.1(5) . . . . ?
C17 C18 C23 C22 175.2(3) . . . . ?
C19 C18 C23 C24 -174.4(3) . . . . ?
C17 C18 C23 C24 -0.3(3) . . . . ?
C1 N6 C24 N5 7.8(4) . . . . ?
C1 N6 C24 C23 -155.3(3) . . . . ?
C17 N5 C24 N6 -156.8(3) . . . . ?
B1 N5 C24 N6 14.4(5) . . . . ?
C17 N5 C24 C23 9.8(3) . . . . ?
B1 N5 C24 C23 -178.9(3) . . . . ?
C22 C23 C24 N6 -14.8(6) . . . . ?
C18 C23 C24 N6 160.0(3) . . . . ?
C22 C23 C24 N5 179.8(3) . . . . ?
C18 C23 C24 N5 -5.4(3) . . . . ?
B1 O1 C25 C30 -93.1(4) . . . . ?
B1 O1 C25 C26 87.3(4) . . . . ?
C30 C25 C26 C27 2.4(5) . . . . ?
O1 C25 C26 C27 -178.0(3) . . . . ?
C25 C26 C27 C28 -1.1(6) . . . . ?
C26 C27 C28 C29 -0.2(7) . . . . ?
C27 C28 C29 C30 0.3(7) . . . . ?
O1 C25 C30 C29 178.2(3) . . . . ?
C26 C25 C30 C29 -2.2(5) . . . . ?
C28 C29 C30 C25 0.9(6) . . . . ?
C25 O1 B1 N3 -165.0(3) . . . . ?
C25 O1 B1 N5 -46.1(4) . . . . ?
C25 O1 B1 N1 75.3(4) . . . . ?
C9 N3 B1 O1 -101.0(3) . . . . ?
C16 N3 B1 O1 94.8(4) . . . . ?
C9 N3 B1 N5 133.4(3) . . . . ?
C16 N3 B1 N5 -30.9(4) . . . . ?
C9 N3 B1 N1 26.1(4) . . . . ?
C16 N3 B1 N1 -138.1(3) . . . . ?
C24 N5 B1 O1 98.2(4) . . . . ?
C17 N5 B1 O1 -91.3(4) . . . . ?
C24 N5 B1 N3 -138.7(3) . . . . ?
C17 N5 B1 N3 31.8(4) . . . . ?
C24 N5 B1 N1 -30.5(4) . . . . ?
C17 N5 B1 N1 140.0(3) . . . . ?
C8 N1 B1 O1 96.2(4) . . . . ?
C1 N1 B1 O1 -97.8(4) . . . . ?
C8 N1 B1 N3 -27.7(4) . . . . ?
C1 N1 B1 N3 138.4(3) . . . . ?
C8 N1 B1 N5 -135.8(3) . . . . ?
C1 N1 B1 N5 30.2(4) . . . . ?
C6S C1S C2S C3S 0.0 . . . . ?
Cl1S C1S C2S C3S -178.3(9) . . . . ?
C1S C2S C3S C4S 0.0 . . . . ?
C2S C3S C4S C5S 0.0 . . . . ?
C3S C4S C5S C6S 0.0 . . . . ?
C4S C5S C6S C1S 0.0 . . . . ?
C2S C1S C6S C5S 0.0 . . . . ?
Cl1S C1S C6S C5S 178.3(9) . . . . ?
C7S C8S C9S C10S -172.4(7) . . . . ?
C8S C9S C10S C11S -178.4(7) . . . . ?
C9S C10S C11S C12S 49.3(11) . . . . ?
C10S C11S C12S C13S 175.0(9) . . . . ?
